data_4118552
loop_
_publ_author_name
'Daniel L. M. Suess'
'Charlene Tsay'
'Jonas C. Peters'

_publ_section_title
;
 Dihydrogen Binding to Isostructural S=1/2 and S= 0 Cobalt Complexes
;
_journal_name_full 'Journal of the American Chemical Society'
_journal_page_first 14158
_journal_page_last 14164
_journal_paper_doi 10.1021/ja305248f
_journal_volume 134
_journal_year 2012
_chemical_formula_moiety 'C36 H54 B Br Co P3'
_chemical_formula_sum 'C36 H54 B Br Co P3'
_chemical_formula_weight 729.35
_chemical_name_common (TPB)CoBr
_chemical_name_systematic
; 
 ? 
;
_space_group_IT_number 2
_symmetry_cell_setting triclinic
_symmetry_space_group_name_Hall '-P 1'
_symmetry_space_group_name_H-M 'P -1'
_atom_sites_solution_hydrogens geom
_atom_sites_solution_primary direct
_atom_sites_solution_secondary difmap
_audit_creation_method SHELXL-97
_cell_angle_alpha 91.488(3)
_cell_angle_beta 97.701(3)
_cell_angle_gamma 117.196(2)
_cell_formula_units_Z 2
_cell_length_a 10.8175(6)
_cell_length_b 11.5615(7)
_cell_length_c 15.9277(9)
_cell_measurement_reflns_used 9002
_cell_measurement_temperature 100(2)
_cell_measurement_theta_max 42.42
_cell_measurement_theta_min 2.58
_cell_volume 1747.20(18)
_computing_cell_refinement 'SAINT-Plus v7.66A (Bruker-AXS, 2009)'
_computing_data_collection 'APEX2 v2010.7-0 (Bruker-AXS, 2010)'
_computing_data_reduction 'SAINT-Plus v7.66A (Bruker-AXS, 2009)'
_computing_molecular_graphics 'Bruker SHELXTL'
_computing_publication_material 'Bruker SHELXTL'
_computing_structure_refinement 'SHELXL-97 (Sheldrick, 2008)'
_computing_structure_solution 'SHELXS-97 (Sheldrick, 2008)'
_diffrn_ambient_temperature 100(2)
_diffrn_detector_area_resol_mean 8.3
_diffrn_measured_fraction_theta_full 0.998
_diffrn_measured_fraction_theta_max 0.998
_diffrn_measurement_device_type 'Bruker KAPPA APEX II'
_diffrn_measurement_method '\w and \f scans'
_diffrn_radiation_monochromator graphite
_diffrn_radiation_source 'fine-focus sealed tube'
_diffrn_radiation_type MoK\a
_diffrn_radiation_wavelength 0.71073
_diffrn_reflns_av_R_equivalents 0.0486
_diffrn_reflns_av_sigmaI/netI 0.0402
_diffrn_reflns_limit_h_max 21
_diffrn_reflns_limit_h_min -21
_diffrn_reflns_limit_k_max 22
_diffrn_reflns_limit_k_min -22
_diffrn_reflns_limit_l_max 31
_diffrn_reflns_limit_l_min -31
_diffrn_reflns_number 147389
_diffrn_reflns_theta_full 44.17
_diffrn_reflns_theta_max 44.17
_diffrn_reflns_theta_min 2.14
_exptl_absorpt_coefficient_mu 1.797
_exptl_absorpt_correction_T_max 0.6523
_exptl_absorpt_correction_T_min 0.5562
_exptl_absorpt_correction_type multi-scan
_exptl_absorpt_process_details 'SADABS v2008/1 (Bruker-AXS, 2008)'
_exptl_crystal_colour brown
_exptl_crystal_density_diffrn 1.386
_exptl_crystal_description block
_exptl_crystal_F_000 764
_exptl_crystal_size_max 0.37
_exptl_crystal_size_mid 0.30
_exptl_crystal_size_min 0.26
_refine_diff_density_max 1.166
_refine_diff_density_min -0.396
_refine_diff_density_rms 0.095
_refine_ls_extinction_method none
_refine_ls_goodness_of_fit_ref 1.012
_refine_ls_hydrogen_treatment constr
_refine_ls_matrix_type full
_refine_ls_number_parameters 391
_refine_ls_number_reflns 27532
_refine_ls_number_restraints 0
_refine_ls_restrained_S_all 1.012
_refine_ls_R_factor_all 0.0545
_refine_ls_R_factor_gt 0.0321
_refine_ls_shift/su_max 0.003
_refine_ls_shift/su_mean 0.000
_refine_ls_structure_factor_coef Fsqd
_refine_ls_weighting_details 'calc w=1/[\s^2^(Fo^2^)+(0.0354P)^2^+0.3754P] where P=(Fo^2^+2Fc^2^)/3'
_refine_ls_weighting_scheme calc
_refine_ls_wR_factor_gt 0.0718
_refine_ls_wR_factor_ref 0.0796
_reflns_number_gt 20889
_reflns_number_total 27532
_reflns_threshold_expression >2sigma(I)
_cod_data_source_file ja305248f_si_002_4.cif
_cod_data_source_block dlms69
_cod_original_cell_volume 1747.20(17)
_cod_database_code 4118552

loop_
_symmetry_equiv_pos_as_xyz
'x, y, z'
'-x, -y, -z'

loop_
_atom_site_label
_atom_site_type_symbol
_atom_site_fract_x
_atom_site_fract_y
_atom_site_fract_z
_atom_site_U_iso_or_equiv
_atom_site_adp_type
_atom_site_occupancy
_atom_site_symmetry_multiplicity
_atom_site_calc_flag
_atom_site_refinement_flags
Br1 Br 0.448610(9) 0.742040(8) 0.467536(5) 0.01455(2) Uani 1 1 d .
Co1 Co 0.394199(10) 0.704474(9) 0.316303(6) 0.00793(2) Uani 1 1 d .
P1 P 0.18426(2) 0.716877(19) 0.272920(12) 0.00935(3) Uani 1 1 d .
P2 P 0.59365(2) 0.880698(19) 0.279885(12) 0.00938(3) Uani 1 1 d .
P3 P 0.36959(2) 0.497639(19) 0.285313(13) 0.00930(3) Uani 1 1 d .
C14 C 0.51318(8) 0.71992(7) 0.13568(5) 0.00958(10) Uani 1 1 d .
C1 C 0.22698(8) 0.81645(7) 0.18457(5) 0.01044(10) Uani 1 1 d .
C2 C 0.30679(8) 0.78497(7) 0.13380(5) 0.00969(10) Uani 1 1 d .
C25 C 0.24614(8) 0.42941(7) 0.18601(5) 0.01093(10) Uani 1 1 d .
C13 C 0.63211(8) 0.82665(7) 0.18300(5) 0.01003(10) Uani 1 1 d .
C18 C 0.76331(8) 0.87788(8) 0.15628(5) 0.01282(11) Uani 1 1 d .
H18 H 0.8414 0.9521 0.1877 0.015 Uiso 1 1 calc R
C15 C 0.53315(8) 0.66385(8) 0.06276(5) 0.01265(11) Uani 1 1 d .
H15 H 0.4551 0.5913 0.0298 0.015 Uiso 1 1 calc R
C27 C 0.15549(8) 0.48388(8) 0.05540(5) 0.01295(11) Uani 1 1 d .
H27 H 0.1575 0.5465 0.0174 0.016 Uiso 1 1 calc R
C17 C 0.77970(8) 0.82028(8) 0.08372(5) 0.01329(12) Uani 1 1 d .
H17 H 0.8690 0.8547 0.0657 0.016 Uiso 1 1 calc R
C26 C 0.24875(7) 0.52615(7) 0.13319(5) 0.01008(10) Uani 1 1 d .
C22 C 0.58111(9) 1.03378(7) 0.26047(5) 0.01356(12) Uani 1 1 d .
H22 H 0.4796 1.0051 0.2378 0.016 Uiso 1 1 calc R
B1 B 0.35921(9) 0.67788(8) 0.15963(5) 0.00950(11) Uani 1 1 d .
C28 C 0.05991(9) 0.35218(8) 0.03246(6) 0.01546(13) Uani 1 1 d .
H28 H -0.0040 0.3265 -0.0197 0.019 Uiso 1 1 calc R
C34 C 0.53211(8) 0.48752(8) 0.26701(5) 0.01207(11) Uani 1 1 d .
H34 H 0.5943 0.5727 0.2465 0.014 Uiso 1 1 calc R
C30 C 0.15317(9) 0.29697(8) 0.16203(6) 0.01463(12) Uani 1 1 d .
H30 H 0.1549 0.2330 0.1978 0.018 Uiso 1 1 calc R
C16 C 0.66511(9) 0.71231(8) 0.03763(5) 0.01422(12) Uani 1 1 d .
H16 H 0.6766 0.6714 -0.0111 0.017 Uiso 1 1 calc R
C19 C 0.75018(8) 0.93212(8) 0.36471(5) 0.01387(12) Uani 1 1 d .
H19 H 0.7238 0.9585 0.4171 0.017 Uiso 1 1 calc R
C7 C 0.01177(8) 0.58190(8) 0.21827(6) 0.01452(12) Uani 1 1 d .
H7 H 0.0299 0.5604 0.1614 0.017 Uiso 1 1 calc R
C24 C 0.66289(10) 1.11105(8) 0.19247(6) 0.01890(15) Uani 1 1 d .
H24A H 0.6439 1.1853 0.1831 0.028 Uiso 1 1 calc R
H24B H 0.6332 1.0542 0.1392 0.028 Uiso 1 1 calc R
H24C H 0.7640 1.1432 0.2116 0.028 Uiso 1 1 calc R
C10 C 0.13522(9) 0.80385(8) 0.35099(5) 0.01392(12) Uani 1 1 d .
H10 H 0.0598 0.8220 0.3206 0.017 Uiso 1 1 calc R
C3 C 0.34273(8) 0.85468(8) 0.06242(5) 0.01264(11) Uani 1 1 d .
H3 H 0.3937 0.8342 0.0256 0.015 Uiso 1 1 calc R
C29 C 0.05839(9) 0.25868(8) 0.08615(6) 0.01638(13) Uani 1 1 d .
H29 H -0.0071 0.1691 0.0710 0.020 Uiso 1 1 calc R
C31 C 0.31005(9) 0.39214(8) 0.37313(5) 0.01439(12) Uani 1 1 d .
H31 H 0.3904 0.4327 0.4216 0.017 Uiso 1 1 calc R
C6 C 0.18855(9) 0.91418(8) 0.16633(5) 0.01410(12) Uani 1 1 d .
H6 H 0.1344 0.9330 0.2015 0.017 Uiso 1 1 calc R
C4 C 0.30554(10) 0.95339(8) 0.04416(5) 0.01558(13) Uani 1 1 d .
H4 H 0.3322 0.9996 -0.0042 0.019 Uiso 1 1 calc R
C5 C 0.22976(10) 0.98423(8) 0.09643(6) 0.01613(13) Uani 1 1 d .
H5 H 0.2062 1.0525 0.0847 0.019 Uiso 1 1 calc R
C36 C 0.61603(9) 0.47720(9) 0.34965(6) 0.01637(13) Uani 1 1 d .
H36A H 0.5676 0.3888 0.3671 0.025 Uiso 1 1 calc R
H36B H 0.6234 0.5407 0.3945 0.025 Uiso 1 1 calc R
H36C H 0.7106 0.4955 0.3401 0.025 Uiso 1 1 calc R
C12 C 0.26062(11) 0.93458(9) 0.38806(6) 0.01922(15) Uani 1 1 d .
H12A H 0.2295 0.9822 0.4246 0.029 Uiso 1 1 calc R
H12B H 0.2995 0.9865 0.3416 0.029 Uiso 1 1 calc R
H12C H 0.3333 0.9189 0.4217 0.029 Uiso 1 1 calc R
C9 C -0.10184(9) 0.62576(10) 0.19887(6) 0.01922(15) Uani 1 1 d .
H9A H -0.1810 0.5601 0.1582 0.029 Uiso 1 1 calc R
H9B H -0.0624 0.7096 0.1743 0.029 Uiso 1 1 calc R
H9C H -0.1349 0.6357 0.2516 0.029 Uiso 1 1 calc R
C33 C 0.28160(10) 0.24918(8) 0.35925(6) 0.01900(15) Uani 1 1 d .
H33A H 0.2867 0.2149 0.4145 0.028 Uiso 1 1 calc R
H33B H 0.3525 0.2451 0.3286 0.028 Uiso 1 1 calc R
H33C H 0.1876 0.1966 0.3258 0.028 Uiso 1 1 calc R
C35 C 0.50709(10) 0.38188(10) 0.19763(6) 0.01931(15) Uani 1 1 d .
H35A H 0.5965 0.3819 0.1929 0.029 Uiso 1 1 calc R
H35B H 0.4686 0.3997 0.1431 0.029 Uiso 1 1 calc R
H35C H 0.4402 0.2963 0.2123 0.029 Uiso 1 1 calc R
C23 C 0.61396(12) 1.11986(9) 0.34355(7) 0.02190(17) Uani 1 1 d .
H23A H 0.7159 1.1642 0.3635 0.033 Uiso 1 1 calc R
H23B H 0.5661 1.0653 0.3868 0.033 Uiso 1 1 calc R
H23C H 0.5809 1.1851 0.3335 0.033 Uiso 1 1 calc R
C21 C 0.77470(10) 0.81516(10) 0.38560(6) 0.01957(15) Uani 1 1 d .
H21A H 0.7962 0.7819 0.3353 0.029 Uiso 1 1 calc R
H21B H 0.6897 0.7462 0.4024 0.029 Uiso 1 1 calc R
H21C H 0.8539 0.8424 0.4325 0.029 Uiso 1 1 calc R
C11 C 0.07630(10) 0.71948(10) 0.42273(6) 0.01939(15) Uani 1 1 d .
H11A H 0.1448 0.6926 0.4495 0.029 Uiso 1 1 calc R
H11B H -0.0119 0.6418 0.3992 0.029 Uiso 1 1 calc R
H11C H 0.0582 0.7701 0.4653 0.029 Uiso 1 1 calc R
C20 C 0.89005(10) 1.04788(10) 0.35334(7) 0.02225(17) Uani 1 1 d .
H20A H 0.9525 1.0801 0.4085 0.033 Uiso 1 1 calc R
H20B H 0.8723 1.1179 0.3308 0.033 Uiso 1 1 calc R
H20C H 0.9348 1.0196 0.3135 0.033 Uiso 1 1 calc R
C32 C 0.18588(10) 0.39607(9) 0.40655(7) 0.02047(16) Uani 1 1 d .
H32A H 0.0991 0.3440 0.3660 0.031 Uiso 1 1 calc R
H32B H 0.2022 0.4867 0.4133 0.031 Uiso 1 1 calc R
H32C H 0.1767 0.3601 0.4617 0.031 Uiso 1 1 calc R
C8 C -0.04350(10) 0.45417(9) 0.25942(8) 0.02385(19) Uani 1 1 d .
H8A H -0.0579 0.4696 0.3173 0.036 Uiso 1 1 calc R
H8B H 0.0250 0.4205 0.2618 0.036 Uiso 1 1 calc R
H8C H -0.1332 0.3902 0.2257 0.036 Uiso 1 1 calc R

loop_
_atom_site_aniso_label
_atom_site_aniso_U_11
_atom_site_aniso_U_22
_atom_site_aniso_U_33
_atom_site_aniso_U_23
_atom_site_aniso_U_13
_atom_site_aniso_U_12
Br1 0.01675(3) 0.01770(4) 0.00822(3) 0.00020(2) 0.00118(2) 0.00745(3)
Co1 0.00829(4) 0.00757(3) 0.00776(4) 0.00059(3) 0.00147(3) 0.00351(3)
P1 0.00982(7) 0.00990(7) 0.00988(7) 0.00174(6) 0.00302(6) 0.00549(6)
P2 0.00909(7) 0.00798(7) 0.00953(7) -0.00094(5) 0.00205(5) 0.00262(6)
P3 0.00980(7) 0.00823(7) 0.01008(7) 0.00163(5) 0.00151(6) 0.00436(6)
C14 0.0102(2) 0.0095(2) 0.0096(2) 0.00036(19) 0.00185(19) 0.0050(2)
C1 0.0111(3) 0.0107(2) 0.0108(3) 0.0023(2) 0.0024(2) 0.0060(2)
C2 0.0100(2) 0.0091(2) 0.0098(2) 0.00105(19) 0.0015(2) 0.0043(2)
C25 0.0096(2) 0.0092(2) 0.0133(3) -0.0003(2) 0.0004(2) 0.0043(2)
C13 0.0103(2) 0.0093(2) 0.0105(2) 0.0004(2) 0.0027(2) 0.0043(2)
C18 0.0110(3) 0.0130(3) 0.0134(3) 0.0006(2) 0.0035(2) 0.0044(2)
C15 0.0127(3) 0.0146(3) 0.0108(3) -0.0020(2) 0.0018(2) 0.0067(2)
C27 0.0125(3) 0.0135(3) 0.0125(3) -0.0010(2) -0.0008(2) 0.0066(2)
C17 0.0122(3) 0.0167(3) 0.0131(3) 0.0024(2) 0.0049(2) 0.0077(2)
C26 0.0091(2) 0.0098(2) 0.0114(3) -0.0002(2) 0.0011(2) 0.0048(2)
C22 0.0147(3) 0.0094(3) 0.0161(3) -0.0005(2) 0.0034(2) 0.0051(2)
B1 0.0108(3) 0.0084(3) 0.0097(3) 0.0002(2) 0.0014(2) 0.0050(2)
C28 0.0126(3) 0.0152(3) 0.0159(3) -0.0045(2) -0.0025(2) 0.0058(2)
C34 0.0111(3) 0.0124(3) 0.0138(3) 0.0015(2) 0.0017(2) 0.0064(2)
C30 0.0141(3) 0.0092(3) 0.0171(3) -0.0007(2) 0.0002(2) 0.0032(2)
C16 0.0155(3) 0.0186(3) 0.0112(3) -0.0003(2) 0.0037(2) 0.0098(3)
C19 0.0106(3) 0.0141(3) 0.0133(3) -0.0023(2) 0.0001(2) 0.0033(2)
C7 0.0103(3) 0.0145(3) 0.0182(3) 0.0005(2) 0.0033(2) 0.0051(2)
C24 0.0226(4) 0.0123(3) 0.0224(4) 0.0051(3) 0.0075(3) 0.0074(3)
C10 0.0169(3) 0.0162(3) 0.0132(3) 0.0020(2) 0.0053(2) 0.0108(3)
C3 0.0148(3) 0.0130(3) 0.0116(3) 0.0033(2) 0.0037(2) 0.0071(2)
C29 0.0135(3) 0.0111(3) 0.0197(3) -0.0036(2) -0.0002(3) 0.0025(2)
C31 0.0141(3) 0.0132(3) 0.0149(3) 0.0044(2) 0.0026(2) 0.0054(2)
C6 0.0171(3) 0.0155(3) 0.0147(3) 0.0041(2) 0.0042(2) 0.0112(3)
C4 0.0199(3) 0.0154(3) 0.0140(3) 0.0061(2) 0.0047(3) 0.0096(3)
C5 0.0209(3) 0.0152(3) 0.0168(3) 0.0059(3) 0.0041(3) 0.0118(3)
C36 0.0132(3) 0.0171(3) 0.0181(3) 0.0048(3) 0.0001(3) 0.0069(3)
C12 0.0264(4) 0.0147(3) 0.0180(3) -0.0013(3) 0.0041(3) 0.0109(3)
C9 0.0125(3) 0.0227(4) 0.0233(4) 0.0048(3) 0.0030(3) 0.0089(3)
C33 0.0176(3) 0.0130(3) 0.0249(4) 0.0076(3) 0.0027(3) 0.0058(3)
C35 0.0177(3) 0.0214(4) 0.0213(4) -0.0038(3) 0.0026(3) 0.0117(3)
C23 0.0281(4) 0.0149(3) 0.0228(4) -0.0048(3) 0.0055(3) 0.0100(3)
C21 0.0158(3) 0.0209(4) 0.0222(4) 0.0000(3) -0.0011(3) 0.0099(3)
C11 0.0212(4) 0.0248(4) 0.0163(3) 0.0052(3) 0.0095(3) 0.0123(3)
C20 0.0127(3) 0.0213(4) 0.0215(4) -0.0018(3) -0.0003(3) -0.0006(3)
C32 0.0191(4) 0.0188(4) 0.0239(4) 0.0062(3) 0.0094(3) 0.0074(3)
C8 0.0162(4) 0.0142(3) 0.0414(6) 0.0066(4) 0.0082(4) 0.0061(3)

loop_
_atom_type_symbol
_atom_type_description
_atom_type_scat_dispersion_real
_atom_type_scat_dispersion_imag
_atom_type_scat_source
C C 0.0033 0.0016 'International Tables Vol C Tables 4.2.6.8 and 6.1.1.4'
H H 0.0000 0.0000 'International Tables Vol C Tables 4.2.6.8 and 6.1.1.4'
B B 0.0013 0.0007 'International Tables Vol C Tables 4.2.6.8 and 6.1.1.4'
P P 0.1023 0.0942 'International Tables Vol C Tables 4.2.6.8 and 6.1.1.4'
Co Co 0.3494 0.9721 'International Tables Vol C Tables 4.2.6.8 and 6.1.1.4'
Br Br -0.2901 2.4595 'International Tables Vol C Tables 4.2.6.8 and 6.1.1.4'

loop_
_geom_angle_atom_site_label_1
_geom_angle_atom_site_label_2
_geom_angle_atom_site_label_3
_geom_angle
P3 Co1 P2 116.688(9)
P3 Co1 P1 112.431(8)
P2 Co1 P1 113.125(9)
P3 Co1 Br1 104.808(7)
P2 Co1 Br1 100.196(8)
P1 Co1 Br1 108.095(7)
P3 Co1 B1 76.362(19)
P2 Co1 B1 75.19(2)
P1 Co1 B1 75.46(2)
Br1 Co1 B1 175.14(2)
C1 P1 C10 106.37(4)
C1 P1 C7 97.64(4)
C10 P1 C7 104.35(4)
C1 P1 Co1 102.08(2)
C10 P1 Co1 115.97(3)
C7 P1 Co1 127.05(3)
C13 P2 C19 108.26(4)
C13 P2 C22 107.24(4)
C19 P2 C22 104.84(4)
C13 P2 Co1 107.71(2)
C19 P2 Co1 111.39(3)
C22 P2 Co1 117.07(3)
C25 P3 C31 112.07(4)
C25 P3 C34 105.68(4)
C31 P3 C34 103.44(4)
C25 P3 Co1 106.75(2)
C31 P3 Co1 112.13(3)
C34 P3 Co1 116.71(3)
C15 C14 C13 117.36(7)
C15 C14 B1 122.38(7)
C13 C14 B1 119.85(6)
C6 C1 C2 121.91(7)
C6 C1 P1 125.97(6)
C2 C1 P1 112.12(5)
C3 C2 C1 116.62(6)
C3 C2 B1 122.21(6)
C1 C2 B1 121.12(6)
C30 C25 C26 121.12(7)
C30 C25 P3 126.21(6)
C26 C25 P3 112.65(5)
C18 C13 C14 121.17(7)
C18 C13 P2 126.30(6)
C14 C13 P2 112.50(5)
C17 C18 C13 120.06(7)
C16 C15 C14 121.44(7)
C28 C27 C26 121.72(7)
C16 C17 C18 119.79(7)
C27 C26 C25 117.22(7)
C27 C26 B1 121.78(7)
C25 C26 B1 120.95(6)
C24 C22 C23 112.19(7)
C24 C22 P2 115.08(6)
C23 C22 P2 111.83(6)
C26 B1 C14 114.13(6)
C26 B1 C2 117.42(6)
C14 B1 C2 110.67(6)
C26 B1 Co1 105.10(5)
C14 B1 Co1 105.44(5)
C2 B1 Co1 102.45(5)
C29 C28 C27 119.92(8)
C35 C34 C36 111.04(7)
C35 C34 P3 114.63(6)
C36 C34 P3 112.45(6)
C29 C30 C25 120.28(8)
C17 C16 C15 120.11(7)
C21 C19 C20 109.31(8)
C21 C19 P2 110.29(6)
C20 C19 P2 119.11(6)
C8 C7 C9 111.28(7)
C8 C7 P1 116.04(7)
C9 C7 P1 112.69(6)
C12 C10 C11 110.13(7)
C12 C10 P1 111.28(6)
C11 C10 P1 111.12(6)
C4 C3 C2 121.74(7)
C30 C29 C28 119.66(8)
C32 C31 C33 109.41(7)
C32 C31 P3 113.42(6)
C33 C31 P3 117.80(6)
C5 C6 C1 119.93(7)
C5 C4 C3 120.29(7)
C4 C5 C6 119.46(7)

loop_
_geom_bond_atom_site_label_1
_geom_bond_atom_site_label_2
_geom_bond_distance
Br1 Co1 2.38105(19)
Co1 P3 2.3140(3)
Co1 P2 2.3498(2)
Co1 P1 2.3533(2)
Co1 B1 2.4629(8)
P1 C1 1.8143(7)
P1 C10 1.8543(8)
P1 C7 1.8727(9)
P2 C13 1.8178(7)
P2 C19 1.8631(8)
P2 C22 1.8664(8)
P3 C25 1.8202(8)
P3 C31 1.8630(8)
P3 C34 1.8743(8)
C14 C15 1.4043(10)
C14 C13 1.4095(10)
C14 B1 1.6110(11)
C1 C6 1.3956(10)
C1 C2 1.4110(10)
C2 C3 1.4047(10)
C2 B1 1.6215(11)
C25 C30 1.4004(11)
C25 C26 1.4093(10)
C13 C18 1.3974(10)
C18 C17 1.3905(11)
C15 C16 1.3948(11)
C27 C28 1.3971(12)
C27 C26 1.4051(11)
C17 C16 1.3884(12)
C26 B1 1.6104(11)
C22 C24 1.5292(12)
C22 C23 1.5330(12)
C28 C29 1.3912(13)
C34 C35 1.5276(12)
C34 C36 1.5355(11)
C30 C29 1.3904(12)
C19 C21 1.5288(13)
C19 C20 1.5324(12)
C7 C8 1.5218(13)
C7 C9 1.5294(12)
C10 C12 1.5291(13)
C10 C11 1.5324(12)
C3 C4 1.3980(11)
C31 C32 1.5282(13)
C31 C33 1.5406(12)
C6 C5 1.3942(11)
C4 C5 1.3882(12)
